data_4079858
loop_
_publ_author_name
'Chen, Yong'
'Lu, Wei'
'Che, Chi-Ming'

_publ_section_title
;
 Luminescent Pincer-Type Cyclometalated Platinum(II) Complexes with
 Auxiliary Isocyanide Ligands: Phase-Transfer Preparation,
 Solvatomorphism, and Self-Aggregation
;
_journal_issue 1
_journal_name_full Organometallics
_journal_page_first 350
_journal_paper_doi 10.1021/om300965b
_journal_volume 32
_journal_year 2013
_chemical_formula_moiety 'C27 H23 F6 N4 P Pt'
_chemical_formula_sum 'C27 H23 F6 N4 P Pt'
_chemical_formula_weight 743.55
_chemical_name_systematic
;
 ?
;
_space_group_IT_number 2
_symmetry_cell_setting triclinic
_symmetry_space_group_name_Hall '-P 1'
_symmetry_space_group_name_H-M 'P -1'
_atom_sites_solution_hydrogens geom
_atom_sites_solution_primary direct
_atom_sites_solution_secondary difmap
_audit_creation_method SHELXL-97
_cell_angle_alpha 84.75(2)
_cell_angle_beta 85.48(2)
_cell_angle_gamma 78.32(2)
_cell_formula_units_Z 2
_cell_length_a 7.851(1)
_cell_length_b 12.525(2)
_cell_length_c 14.097(3)
_cell_measurement_reflns_used 0
_cell_measurement_temperature 301(2)
_cell_measurement_theta_max 0
_cell_measurement_theta_min 0
_cell_volume 1349.2(4)
_computing_molecular_graphics 'Ortep-3 for Windows (Farrugia, 1997)'
_computing_publication_material 'WinGX publication routines (Farrugia, 1999)'
_computing_structure_refinement 'SHELXL-97 (Sheldrick, 1997)'
_computing_structure_solution 'SHELXS-97 (Sheldrick, 1997)'
_diffrn_ambient_temperature 301(2)
_diffrn_measured_fraction_theta_full 0.974
_diffrn_measured_fraction_theta_max 0.974
_diffrn_radiation_monochromator graphite
_diffrn_radiation_source 'fine-focus sealed tube'
_diffrn_radiation_type MoK\a
_diffrn_radiation_wavelength 0.71073
_diffrn_reflns_av_R_equivalents 0.0204
_diffrn_reflns_av_sigmaI/netI 0.0322
_diffrn_reflns_limit_h_max 9
_diffrn_reflns_limit_h_min -9
_diffrn_reflns_limit_k_max 15
_diffrn_reflns_limit_k_min -15
_diffrn_reflns_limit_l_max 17
_diffrn_reflns_limit_l_min -16
_diffrn_reflns_number 7963
_diffrn_reflns_theta_full 25.68
_diffrn_reflns_theta_max 25.68
_diffrn_reflns_theta_min 2.12
_exptl_absorpt_coefficient_mu 5.325
_exptl_absorpt_correction_T_max 0.94
_exptl_absorpt_correction_T_min 0.91
_exptl_absorpt_correction_type multi-scan
_exptl_absorpt_process_details SADABS
_exptl_crystal_colour yellow
_exptl_crystal_density_diffrn 1.830
_exptl_crystal_density_method 'not measured'
_exptl_crystal_description prism
_exptl_crystal_F_000 720
_exptl_crystal_size_max 0.4
_exptl_crystal_size_mid 0.1
_exptl_crystal_size_min 0.05
_refine_diff_density_max 1.424
_refine_diff_density_min -0.908
_refine_diff_density_rms 0.115
_refine_ls_extinction_method none
_refine_ls_goodness_of_fit_ref 1.025
_refine_ls_hydrogen_treatment constr
_refine_ls_matrix_type full
_refine_ls_number_parameters 349
_refine_ls_number_reflns 5001
_refine_ls_number_restraints 198
_refine_ls_restrained_S_all 1.075
_refine_ls_R_factor_all 0.0401
_refine_ls_R_factor_gt 0.0365
_refine_ls_shift/su_max 0.001
_refine_ls_shift/su_mean 0.000
_refine_ls_structure_factor_coef Fsqd
_refine_ls_weighting_details 'calc w=1/[\s^2^(Fo^2^)+(0.0686P)^2^+1.2686P] where P=(Fo^2^+2Fc^2^)/3'
_refine_ls_weighting_scheme calc
_refine_ls_wR_factor_gt 0.0968
_refine_ls_wR_factor_ref 0.0996
_reflns_number_gt 4591
_reflns_number_total 5001
_reflns_threshold_expression >2sigma(I)
_cod_data_source_file om300965b_si_004.cif
_cod_data_source_block wt1718
_cod_database_code 4079858

loop_
_symmetry_equiv_pos_as_xyz
'x, y, z'
'-x, -y, -z'

loop_
_atom_site_label
_atom_site_type_symbol
_atom_site_fract_x
_atom_site_fract_y
_atom_site_fract_z
_atom_site_U_iso_or_equiv
_atom_site_adp_type
_atom_site_occupancy
_atom_site_symmetry_multiplicity
_atom_site_calc_flag
_atom_site_refinement_flags
_atom_site_disorder_assembly
_atom_site_disorder_group
C1 C 0.0618(8) 0.4947(5) 0.2163(5) 0.0557(13) Uani 1 1 d . . .
C2 C -0.0969(8) 0.4690(6) 0.3798(5) 0.0584(14) Uani 1 1 d . . .
C3 C -0.2029(9) 0.5592(6) 0.4178(5) 0.0624(15) Uani 1 1 d . . .
C4 C -0.2934(10) 0.5397(8) 0.5053(6) 0.081(2) Uani 1 1 d . . .
H4 H -0.3654 0.5976 0.5344 0.097 Uiso 1 1 calc R . .
C5 C -0.2759(12) 0.4342(9) 0.5487(6) 0.088(2) Uani 1 1 d . . .
H5 H -0.3383 0.4220 0.6062 0.106 Uiso 1 1 calc R . .
C6 C -0.1705(11) 0.3494(8) 0.5090(6) 0.080(2) Uani 1 1 d . . .
H6 H -0.1612 0.2799 0.5400 0.096 Uiso 1 1 calc R . .
C7 C -0.0744(9) 0.3624(6) 0.4225(5) 0.0666(16) Uani 1 1 d . . .
C8 C -0.2244(12) 0.6719(7) 0.3681(6) 0.084(2) Uani 1 1 d . . .
H8A H -0.1117 0.6884 0.3494 0.126 Uiso 1 1 calc R . .
H8B H -0.2861 0.7242 0.4107 0.126 Uiso 1 1 calc R . .
H8C H -0.2890 0.6752 0.3125 0.126 Uiso 1 1 calc R . .
C9 C 0.0439(12) 0.2691(7) 0.3797(7) 0.087(2) Uani 1 1 d . . .
H9A H 0.0067 0.2607 0.3180 0.131 Uiso 1 1 calc R . .
H9B H 0.0413 0.2035 0.4202 0.131 Uiso 1 1 calc R . .
H9C H 0.1605 0.2827 0.3731 0.131 Uiso 1 1 calc R . .
C10 C 0.3423(9) 0.2754(5) 0.1392(6) 0.0672(16) Uani 1 1 d . . .
H10 H 0.2855 0.2867 0.1989 0.081 Uiso 1 1 calc R . .
C11 C 0.4471(11) 0.1746(6) 0.1241(7) 0.081(2) Uani 1 1 d . . .
H11 H 0.4586 0.1186 0.1726 0.097 Uiso 1 1 calc R . .
C12 C 0.5330(11) 0.1584(6) 0.0372(8) 0.087(2) Uani 1 1 d . . .
H12 H 0.6025 0.0907 0.0259 0.104 Uiso 1 1 calc R . .
C13 C 0.5170(9) 0.2415(6) -0.0334(6) 0.0745(19) Uani 1 1 d . . .
H13 H 0.5778 0.2309 -0.0922 0.089 Uiso 1 1 calc R . .
C14 C 0.4092(8) 0.3425(6) -0.0171(5) 0.0604(15) Uani 1 1 d . . .
C15 C 0.3789(9) 0.4386(6) -0.0855(5) 0.0594(15) Uani 1 1 d . . .
C16 C 0.2698(8) 0.5252(6) -0.0491(4) 0.0543(13) Uani 1 1 d . . .
C17 C 0.2248(8) 0.6269(6) -0.0997(5) 0.0603(15) Uani 1 1 d . . .
C18 C 0.2995(11) 0.6389(7) -0.1927(5) 0.075(2) Uani 1 1 d . . .
H18 H 0.2747 0.7055 -0.2288 0.090 Uiso 1 1 calc R . .
C19 C 0.4094(11) 0.5512(8) -0.2298(5) 0.080(2) Uani 1 1 d . . .
H19 H 0.4577 0.5596 -0.2918 0.095 Uiso 1 1 calc R . .
C20 C 0.4516(10) 0.4506(8) -0.1789(6) 0.076(2) Uani 1 1 d . . .
H20 H 0.5264 0.3924 -0.2061 0.091 Uiso 1 1 calc R . .
C21 C 0.1039(8) 0.7073(5) -0.0456(5) 0.0604(15) Uani 1 1 d . . .
C22 C 0.0302(11) 0.8145(6) -0.0781(6) 0.078(2) Uani 1 1 d . . .
H22 H 0.0568 0.8399 -0.1405 0.094 Uiso 1 1 calc R . .
C23 C -0.0780(13) 0.8813(7) -0.0209(7) 0.088(3) Uani 1 1 d . . .
H23 H -0.1267 0.9521 -0.0437 0.105 Uiso 1 1 calc R . .
C24 C -0.1170(12) 0.8437(7) 0.0733(8) 0.087(3) Uani 1 1 d . . .
H24 H -0.1892 0.8890 0.1149 0.104 Uiso 1 1 calc R . .
C25 C -0.0445(10) 0.7368(6) 0.1023(6) 0.0724(18) Uani 1 1 d . . .
H25 H -0.0718 0.7101 0.1642 0.087 Uiso 1 1 calc R . .
C26 C 0.3875(19) -0.1184(12) -0.3958(9) 0.116(3) Uani 1 1 d . . .
C27 C 0.292(2) -0.0094(13) -0.4148(11) 0.158(6) Uani 1 1 d . . .
H27A H 0.2363 0.0180 -0.3564 0.236 Uiso 1 1 calc R . .
H27B H 0.2055 -0.0097 -0.4591 0.236 Uiso 1 1 calc R . .
H27C H 0.3705 0.0367 -0.4416 0.236 Uiso 1 1 calc R . .
P1 P 0.7619(4) 0.08784(17) -0.27812(16) 0.0894(7) Uani 1 1 d D . .
Pt1 Pt 0.17075(3) 0.510702(16) 0.081983(15) 0.05122(11) Uani 1 1 d . . .
F1 F 0.7918(17) 0.2027(9) -0.2552(9) 0.130(4) Uiso 0.50 1 d PD A 1
F2 F 0.6640(16) 0.0684(9) -0.1792(7) 0.124(4) Uiso 0.50 1 d PD A 1
F3 F 0.9412(16) 0.0308(12) -0.2339(10) 0.195(8) Uiso 0.50 1 d PD A 1
F4 F 0.8727(14) 0.0962(8) -0.3783(6) 0.102(3) Uiso 0.50 1 d PD A 1
F5 F 0.5956(16) 0.1423(12) -0.3285(10) 0.203(8) Uiso 0.50 1 d PD A 1
F6 F 0.7347(16) -0.0294(8) -0.3034(8) 0.123(4) Uiso 0.50 1 d PD A 1
F7 F 0.5693(15) 0.0692(12) -0.2549(11) 0.195(8) Uiso 0.50 1 d PD A 2
F8 F 0.741(2) 0.0966(12) -0.3860(8) 0.198(8) Uiso 0.50 1 d PD A 2
F9 F 0.8373(15) -0.0364(7) -0.2733(8) 0.110(3) Uiso 0.50 1 d PD A 2
F10 F 0.7787(15) 0.0837(9) -0.1656(6) 0.110(3) Uiso 0.50 1 d PD A 2
F11 F 0.6798(15) 0.2167(7) -0.2768(8) 0.108(3) Uiso 0.50 1 d PD A 2
F12 F 0.9468(16) 0.1177(12) -0.2937(11) 0.201(8) Uiso 0.50 1 d PD A 2
N1 N -0.0065(7) 0.4856(4) 0.2907(4) 0.0594(12) Uani 1 1 d . . .
N2 N 0.3206(7) 0.3570(4) 0.0703(4) 0.0555(12) Uani 1 1 d . . .
N3 N 0.0629(7) 0.6703(4) 0.0455(4) 0.0555(12) Uani 1 1 d . . .
N4 N 0.4651(19) -0.2051(11) -0.3805(9) 0.148(4) Uani 1 1 d . . .

loop_
_atom_site_aniso_label
_atom_site_aniso_U_11
_atom_site_aniso_U_22
_atom_site_aniso_U_33
_atom_site_aniso_U_23
_atom_site_aniso_U_13
_atom_site_aniso_U_12
C1 0.053(3) 0.049(3) 0.062(4) 0.002(3) -0.001(3) -0.007(2)
C2 0.048(3) 0.074(4) 0.053(3) -0.001(3) 0.000(3) -0.016(3)
C3 0.054(3) 0.067(4) 0.067(4) -0.012(3) -0.004(3) -0.011(3)
C4 0.063(4) 0.105(6) 0.076(5) -0.026(4) 0.009(4) -0.018(4)
C5 0.077(5) 0.120(7) 0.068(5) 0.000(5) 0.012(4) -0.031(5)
C6 0.078(5) 0.093(5) 0.071(5) 0.007(4) 0.003(4) -0.031(4)
C7 0.064(4) 0.072(4) 0.064(4) 0.005(3) -0.006(3) -0.016(3)
C8 0.082(5) 0.075(5) 0.088(5) -0.012(4) -0.005(4) 0.004(4)
C9 0.098(6) 0.070(4) 0.088(5) 0.010(4) -0.007(4) -0.009(4)
C10 0.060(4) 0.061(4) 0.078(4) 0.003(3) 0.004(3) -0.012(3)
C11 0.070(5) 0.054(4) 0.114(7) 0.007(4) -0.009(4) -0.007(3)
C12 0.070(5) 0.058(4) 0.132(8) -0.026(5) -0.004(5) -0.003(3)
C13 0.061(4) 0.070(4) 0.094(5) -0.026(4) 0.002(4) -0.009(3)
C14 0.045(3) 0.068(4) 0.074(4) -0.023(3) 0.002(3) -0.019(3)
C15 0.054(3) 0.069(4) 0.062(4) -0.013(3) -0.005(3) -0.021(3)
C16 0.053(3) 0.066(3) 0.049(3) -0.001(3) -0.006(2) -0.025(3)
C17 0.054(3) 0.075(4) 0.057(3) 0.004(3) -0.009(3) -0.026(3)
C18 0.075(5) 0.094(5) 0.061(4) 0.005(4) -0.012(3) -0.029(4)
C19 0.076(5) 0.113(7) 0.053(4) 0.001(4) 0.003(3) -0.031(5)
C20 0.059(4) 0.106(6) 0.066(4) -0.027(4) 0.005(3) -0.019(4)
C21 0.057(3) 0.061(3) 0.068(4) 0.008(3) -0.019(3) -0.023(3)
C22 0.079(5) 0.072(4) 0.085(5) 0.018(4) -0.024(4) -0.020(4)
C23 0.093(6) 0.056(4) 0.112(7) 0.006(4) -0.030(5) -0.007(4)
C24 0.078(5) 0.064(4) 0.113(7) -0.014(4) -0.020(5) 0.005(4)
C25 0.074(5) 0.065(4) 0.077(5) -0.009(3) -0.009(4) -0.008(3)
C26 0.129(10) 0.121(9) 0.104(8) -0.006(7) 0.011(7) -0.045(8)
C27 0.146(12) 0.163(13) 0.143(12) -0.060(10) -0.009(9) 0.039(10)
P1 0.131(2) 0.0647(11) 0.0696(12) 0.0004(9) 0.0002(12) -0.0158(12)
Pt1 0.04900(15) 0.04960(15) 0.05555(16) -0.00403(9) 0.00016(9) -0.01216(9)
N1 0.057(3) 0.057(3) 0.062(3) 0.000(2) -0.002(2) -0.008(2)
N2 0.051(3) 0.051(3) 0.065(3) -0.007(2) 0.001(2) -0.013(2)
N3 0.052(3) 0.050(3) 0.066(3) -0.001(2) -0.010(2) -0.012(2)
N4 0.172(11) 0.128(9) 0.144(10) 0.011(8) -0.012(8) -0.036(8)

loop_
_atom_type_symbol
_atom_type_description
_atom_type_scat_dispersion_real
_atom_type_scat_dispersion_imag
_atom_type_scat_source
C C 0.0033 0.0016 'International Tables Vol C Tables 4.2.6.8 and 6.1.1.4'
H H 0.0000 0.0000 'International Tables Vol C Tables 4.2.6.8 and 6.1.1.4'
P P 0.1023 0.0942 'International Tables Vol C Tables 4.2.6.8 and 6.1.1.4'
Pt Pt -1.7033 8.3905 'International Tables Vol C Tables 4.2.6.8 and 6.1.1.4'
F F 0.0171 0.0103 'International Tables Vol C Tables 4.2.6.8 and 6.1.1.4'
N N 0.0061 0.0033 'International Tables Vol C Tables 4.2.6.8 and 6.1.1.4'

loop_
_geom_angle_atom_site_label_1
_geom_angle_atom_site_label_2
_geom_angle_atom_site_label_3
_geom_angle
N1 C1 Pt1 177.1(6)
C3 C2 C7 124.8(6)
C3 C2 N1 117.7(6)
C7 C2 N1 117.5(6)
C2 C3 C4 116.3(7)
C2 C3 C8 122.6(7)
C4 C3 C8 121.1(7)
C5 C4 C3 120.2(8)
C6 C5 C4 121.1(8)
C5 C6 C7 122.1(8)
C2 C7 C6 115.5(7)
C2 C7 C9 122.6(7)
C6 C7 C9 121.9(7)
N2 C10 C11 121.8(8)
C12 C11 C10 119.2(8)
C11 C12 C13 120.0(7)
C12 C13 C14 119.9(8)
N2 C14 C13 119.4(7)
N2 C14 C15 114.4(6)
C13 C14 C15 126.2(7)
C16 C15 C20 118.8(7)
C16 C15 C14 112.9(6)
C20 C15 C14 128.2(7)
C15 C16 C17 123.6(7)
C15 C16 Pt1 119.4(5)
C17 C16 Pt1 117.1(5)
C16 C17 C18 117.4(7)
C16 C17 C21 113.5(6)
C18 C17 C21 129.1(7)
C19 C18 C17 119.1(8)
C18 C19 C20 122.7(7)
C19 C20 C15 118.3(8)
N3 C21 C22 119.0(7)
N3 C21 C17 114.1(5)
C22 C21 C17 126.9(7)
C23 C22 C21 121.3(8)
C22 C23 C24 119.5(7)
C25 C24 C23 117.6(9)
N3 C25 C24 122.9(8)
N4 C26 C27 179.3(17)
F8 P1 F5 54.3(7)
F8 P1 F9 93.8(6)
F5 P1 F9 123.8(7)
F8 P1 F2 142.9(7)
F5 P1 F2 94.6(6)
F9 P1 F2 87.9(6)
F8 P1 F12 91.6(7)
F5 P1 F12 127.9(8)
F9 P1 F12 92.8(6)
F2 P1 F12 125.4(7)
F8 P1 F1 105.5(7)
F5 P1 F1 90.6(6)
F9 P1 F1 145.5(6)
F2 P1 F1 93.1(5)
F12 P1 F1 59.1(7)
F8 P1 F7 92.1(6)
F5 P1 F7 51.3(7)
F9 P1 F7 92.4(6)
F2 P1 F7 50.7(6)
F12 P1 F7 173.4(8)
F1 P1 F7 114.6(7)
F8 P1 F3 121.4(8)
F5 P1 F3 175.6(7)
F9 P1 F3 55.3(6)
F2 P1 F3 89.7(6)
F12 P1 F3 49.4(7)
F1 P1 F3 90.2(6)
F7 P1 F3 131.9(7)
F8 P1 F10 177.7(7)
F5 P1 F10 123.9(7)
F9 P1 F10 88.5(5)
F2 P1 F10 36.7(5)
F12 P1 F10 88.7(6)
F1 P1 F10 72.7(6)
F7 P1 F10 87.3(6)
F3 P1 F10 60.4(6)
F8 P1 F6 73.7(7)
F5 P1 F6 89.7(6)
F9 P1 F6 34.1(5)
F2 P1 F6 88.1(5)
F12 P1 F6 119.9(7)
F1 P1 F6 178.7(6)
F7 P1 F6 66.5(7)
F3 P1 F6 89.4(6)
F10 P1 F6 108.1(6)
F8 P1 F4 38.8(6)
F5 P1 F4 89.3(6)
F9 P1 F4 86.9(6)
F2 P1 F4 174.6(6)
F12 P1 F4 53.9(6)
F1 P1 F4 90.7(5)
F7 P1 F4 130.6(6)
F3 P1 F4 86.4(6)
F10 P1 F4 142.0(6)
F6 P1 F4 88.1(5)
F8 P1 F11 89.1(6)
F5 P1 F11 57.3(6)
F9 P1 F11 176.8(6)
F2 P1 F11 89.0(6)
F12 P1 F11 88.4(6)
F1 P1 F11 34.0(5)
F7 P1 F11 86.2(6)
F3 P1 F11 124.0(6)
F10 P1 F11 88.6(5)
F6 P1 F11 146.5(6)
F4 P1 F11 96.3(5)
C16 Pt1 C1 178.3(2)
C16 Pt1 N3 80.2(3)
C1 Pt1 N3 99.7(2)
C16 Pt1 N2 79.2(3)
C1 Pt1 N2 101.0(2)
N3 Pt1 N2 159.3(2)
C1 N1 C2 175.9(7)
C10 N2 C14 119.5(6)
C10 N2 Pt1 126.3(5)
C14 N2 Pt1 114.1(4)
C25 N3 C21 119.6(6)
C25 N3 Pt1 125.3(5)
C21 N3 Pt1 115.1(4)

loop_
_geom_bond_atom_site_label_1
_geom_bond_atom_site_label_2
_geom_bond_distance
C1 N1 1.147(9)
C1 Pt1 2.025(7)
C2 C3 1.384(10)
C2 C7 1.396(10)
C2 N1 1.414(9)
C3 C4 1.401(11)
C3 C8 1.501(11)
C4 C5 1.390(13)
C5 C6 1.344(13)
C6 C7 1.396(11)
C7 C9 1.481(11)
C10 N2 1.339(9)
C10 C11 1.384(10)
C11 C12 1.362(13)
C12 C13 1.366(12)
C13 C14 1.400(10)
C14 N2 1.374(9)
C14 C15 1.464(10)
C15 C16 1.352(11)
C15 C20 1.402(10)
C16 C17 1.396(9)
C16 Pt1 1.955(6)
C17 C18 1.402(10)
C17 C21 1.461(10)
C18 C19 1.369(13)
C19 C20 1.384(13)
C21 N3 1.363(9)
C21 C22 1.400(10)
C22 C23 1.341(13)
C23 C24 1.400(14)
C24 C25 1.382(11)
C25 N3 1.333(10)
C26 N4 1.143(16)
C26 C27 1.431(19)
P1 F8 1.534(11)
P1 F5 1.540(11)
P1 F9 1.547(9)
P1 F2 1.562(10)
P1 F12 1.566(11)
P1 F1 1.570(10)
P1 F7 1.581(11)
P1 F3 1.590(11)
P1 F10 1.598(9)
P1 F6 1.601(9)
P1 F4 1.606(9)
P1 F11 1.614(9)
Pt1 N3 2.042(5)
Pt1 N2 2.056(5)
